data_4063931
loop_
_publ_author_name
'Tskhovrebov, Alexander G.'
'Luzyanin, Konstantin V.'
'Kuznetsov, Maxim L.'
'Sorokoumov, Viktor N.'
'Balova, Irina A.'
'Haukka, Matti'
'Kukushkin, Vadim Yu.'

_publ_section_title
;
 Substituent R-Dependent Regioselectivity Switch in Nucleophilic Addition
 ofN-Phenylbenzamidine to PdII- and PtII-Complexed Isonitrile RN\\tb C
 Giving Aminocarbene-Like Species
;
_journal_issue 4
_journal_name_full Organometallics
_journal_page_first 863
_journal_paper_doi 10.1021/om101041g
_journal_volume 30
_journal_year 2011
_chemical_formula_moiety 'C31 H32 Cl N5 Pd'
_chemical_formula_sum 'C31 H32 Cl N5 Pd'
_chemical_formula_weight 616.47
_chemical_name_systematic
; 
 ? 
;
_space_group_IT_number 14
_symmetry_cell_setting monoclinic
_symmetry_space_group_name_Hall '-P 2ybc'
_symmetry_space_group_name_H-M 'P 1 21/c 1'
_atom_sites_solution_hydrogens mixed
_atom_sites_solution_primary direct
_atom_sites_solution_secondary difmap
_audit_creation_method SHELXL-97
_cell_angle_alpha 90.00
_cell_angle_beta 96.272(11)
_cell_angle_gamma 90.00
_cell_formula_units_Z 4
_cell_length_a 12.1049(15)
_cell_length_b 22.395(3)
_cell_length_c 10.5573(12)
_cell_measurement_reflns_used 9564
_cell_measurement_temperature 100(2)
_cell_measurement_theta_max 27.48
_cell_measurement_theta_min 1.00
_cell_volume 2844.8(6)
_computing_cell_refinement 'EvalCCD (Duisenberg, 2003)'
_computing_data_collection 'Collect (Bruker AXS BV, 1997-2008)'
_computing_data_reduction 'EvalCCD (Duisenberg, 2003)'
_computing_molecular_graphics 'Diamond v.3.2c (Brandenburg, 2009)'
_computing_publication_material 'SHELXL-97 (Sheldrick, 2008)'
_computing_structure_refinement 'SHELXL-97 (Sheldrick, 2008)'
_computing_structure_solution 'SHELXS-97 (Sheldrick, 2008)'
_diffrn_ambient_temperature 100(2)
_diffrn_detector_area_resol_mean 9
_diffrn_measured_fraction_theta_full 0.988
_diffrn_measured_fraction_theta_max 0.988
_diffrn_measurement_device '95mm CCD camera on \k-goniostat'
_diffrn_measurement_device_type 'Nonius KappaCCD'
_diffrn_measurement_method '\f scans and \w scans with \k offset'
_diffrn_radiation_monochromator 'horizontally mounted graphite crystal'
_diffrn_radiation_source 'fine-focus sealed tube'
_diffrn_radiation_type MoK\a
_diffrn_radiation_wavelength 0.71073
_diffrn_reflns_av_R_equivalents 0.0498
_diffrn_reflns_av_sigmaI/netI 0.0405
_diffrn_reflns_limit_h_max 15
_diffrn_reflns_limit_h_min -15
_diffrn_reflns_limit_k_max 29
_diffrn_reflns_limit_k_min -29
_diffrn_reflns_limit_l_max 13
_diffrn_reflns_limit_l_min -12
_diffrn_reflns_number 41170
_diffrn_reflns_theta_full 27.52
_diffrn_reflns_theta_max 27.52
_diffrn_reflns_theta_min 2.48
_exptl_absorpt_coefficient_mu 0.775
_exptl_absorpt_correction_T_max 0.9168
_exptl_absorpt_correction_T_min 0.7946
_exptl_absorpt_correction_type multi-scan
_exptl_absorpt_process_details 'SADABS-2008/1 (Sheldrick, 2008)'
_exptl_crystal_colour colourless
_exptl_crystal_density_diffrn 1.439
_exptl_crystal_density_method 'not measured'
_exptl_crystal_description block
_exptl_crystal_F_000 1264
_exptl_crystal_size_max 0.31
_exptl_crystal_size_mid 0.16
_exptl_crystal_size_min 0.11
_refine_diff_density_max 0.801
_refine_diff_density_min -0.726
_refine_diff_density_rms 0.088
_refine_ls_extinction_method none
_refine_ls_goodness_of_fit_ref 1.034
_refine_ls_hydrogen_treatment constr
_refine_ls_matrix_type full
_refine_ls_number_parameters 346
_refine_ls_number_reflns 6453
_refine_ls_number_restraints 0
_refine_ls_restrained_S_all 1.034
_refine_ls_R_factor_all 0.0529
_refine_ls_R_factor_gt 0.0348
_refine_ls_shift/su_max 0.001
_refine_ls_shift/su_mean 0.000
_refine_ls_structure_factor_coef Fsqd
_refine_ls_weighting_details 'calc w=1/[\s^2^(Fo^2^)+(0.0189P)^2^+5.7888P] where P=(Fo^2^+2Fc^2^)/3'
_refine_ls_weighting_scheme calc
_refine_ls_wR_factor_gt 0.0700
_refine_ls_wR_factor_ref 0.0760
_reflns_number_gt 5182
_reflns_number_total 6453
_reflns_threshold_expression >2sigma(I)
_cod_data_source_file om101041g_si_003.cif
_cod_data_source_block 28
_cod_original_sg_symbol_H-M 'P 21/c'
_cod_database_code 4063931

loop_
_symmetry_equiv_pos_as_xyz
'x, y, z'
'-x, y+1/2, -z+1/2'
'-x, -y, -z'
'x, -y-1/2, z-1/2'

loop_
_atom_site_label
_atom_site_type_symbol
_atom_site_fract_x
_atom_site_fract_y
_atom_site_fract_z
_atom_site_U_iso_or_equiv
_atom_site_adp_type
_atom_site_occupancy
_atom_site_symmetry_multiplicity
_atom_site_calc_flag
_atom_site_refinement_flags
Pd1 Pd 0.929909(16) 0.170033(9) 0.629858(19) 0.01332(6) Uani 1 1 d .
Cl1 Cl 1.00158(6) 0.07295(3) 0.65776(8) 0.02932(17) Uani 1 1 d .
N1 N 0.84947(17) 0.24797(9) 0.5801(2) 0.0141(4) Uani 1 1 d .
N2 N 0.72386(18) 0.18198(9) 0.4725(2) 0.0149(5) Uani 1 1 d .
N3 N 0.77875(18) 0.08375(9) 0.4995(2) 0.0151(5) Uani 1 1 d .
H3N H 0.8311 0.0592 0.5337 0.023 Uiso 1 1 d R
N4 N 1.06305(17) 0.21291(10) 0.7421(2) 0.0163(5) Uani 1 1 d .
H4N H 1.0636 0.2494 0.7311 0.024 Uiso 1 1 d R
N5 N 1.16671(19) 0.14030(10) 0.8521(2) 0.0186(5) Uani 1 1 d .
H5N H 1.1291 0.1169 0.8039 0.028 Uiso 1 1 d R
C1 C 0.8916(2) 0.30717(12) 0.6035(3) 0.0152(5) Uani 1 1 d .
C2 C 0.9155(2) 0.32730(12) 0.7282(3) 0.0169(5) Uani 1 1 d .
H2 H 0.9008 0.3024 0.7972 0.020 Uiso 1 1 calc R
C3 C 0.9609(2) 0.38378(12) 0.7523(3) 0.0218(6) Uani 1 1 d .
H3 H 0.9782 0.3970 0.8377 0.026 Uiso 1 1 calc R
C4 C 0.9808(2) 0.42076(12) 0.6527(3) 0.0244(6) Uani 1 1 d .
H4 H 1.0111 0.4595 0.6693 0.029 Uiso 1 1 calc R
C5 C 0.9564(2) 0.40119(13) 0.5285(3) 0.0237(6) Uani 1 1 d .
H5 H 0.9688 0.4269 0.4599 0.028 Uiso 1 1 calc R
C6 C 0.9139(2) 0.34431(12) 0.5032(3) 0.0196(6) Uani 1 1 d .
H6 H 0.9000 0.3307 0.4177 0.024 Uiso 1 1 calc R
C7 C 0.7571(2) 0.23802(11) 0.5042(2) 0.0139(5) Uani 1 1 d .
C8 C 0.6820(2) 0.28670(11) 0.4511(2) 0.0148(5) Uani 1 1 d .
C9 C 0.6660(2) 0.29509(13) 0.3199(3) 0.0213(6) Uani 1 1 d .
H9 H 0.7034 0.2700 0.2658 0.026 Uiso 1 1 calc R
C10 C 0.5960(2) 0.33954(13) 0.2672(3) 0.0247(6) Uani 1 1 d .
H10 H 0.5865 0.3455 0.1776 0.030 Uiso 1 1 calc R
C11 C 0.5398(2) 0.37547(13) 0.3465(3) 0.0233(6) Uani 1 1 d .
H11 H 0.4921 0.4063 0.3109 0.028 Uiso 1 1 calc R
C12 C 0.5530(2) 0.36647(12) 0.4765(3) 0.0234(6) Uani 1 1 d .
H12 H 0.5128 0.3903 0.5301 0.028 Uiso 1 1 calc R
C13 C 0.6250(2) 0.32252(12) 0.5292(3) 0.0197(6) Uani 1 1 d .
H13 H 0.6352 0.3170 0.6190 0.024 Uiso 1 1 calc R
C14 C 0.7970(2) 0.14112(12) 0.5226(2) 0.0153(5) Uani 1 1 d .
C15 C 0.6842(2) 0.05438(12) 0.4210(3) 0.0167(5) Uani 1 1 d .
C16 C 0.6794(2) 0.07466(13) 0.2830(3) 0.0227(6) Uani 1 1 d .
H16A H 0.6672 0.1179 0.2783 0.034 Uiso 1 1 calc R
H16B H 0.6181 0.0542 0.2320 0.034 Uiso 1 1 calc R
H16C H 0.7497 0.0649 0.2497 0.034 Uiso 1 1 calc R
C17 C 0.5753(2) 0.06911(12) 0.4736(3) 0.0216(6) Uani 1 1 d .
H17A H 0.5800 0.0573 0.5635 0.032 Uiso 1 1 calc R
H17B H 0.5144 0.0473 0.4251 0.032 Uiso 1 1 calc R
H17C H 0.5612 0.1121 0.4662 0.032 Uiso 1 1 calc R
C18 C 0.7084(2) -0.01230(12) 0.4313(3) 0.0220(6) Uani 1 1 d .
H18A H 0.7795 -0.0207 0.3986 0.033 Uiso 1 1 calc R
H18B H 0.6490 -0.0345 0.3813 0.033 Uiso 1 1 calc R
H18C H 0.7124 -0.0246 0.5208 0.033 Uiso 1 1 calc R
C19 C 1.1444(2) 0.19844(12) 0.8270(2) 0.0151(5) Uani 1 1 d .
C20 C 1.2241(2) 0.11240(12) 0.9601(3) 0.0182(6) Uani 1 1 d .
C21 C 1.2512(3) 0.05285(13) 0.9452(3) 0.0276(7) Uani 1 1 d .
H21 H 1.2353 0.0344 0.8642 0.033 Uiso 1 1 calc R
C22 C 1.3009(3) 0.02019(15) 1.0461(3) 0.0360(8) Uani 1 1 d .
H22 H 1.3178 -0.0208 1.0351 0.043 Uiso 1 1 calc R
C23 C 1.3262(3) 0.04705(15) 1.1637(3) 0.0341(8) Uani 1 1 d .
H23 H 1.3619 0.0249 1.2332 0.041 Uiso 1 1 calc R
C24 C 1.2992(3) 0.10621(14) 1.1792(3) 0.0295(7) Uani 1 1 d .
H24 H 1.3162 0.1246 1.2601 0.035 Uiso 1 1 calc R
C25 C 1.2478(2) 0.13902(13) 1.0786(3) 0.0230(6) Uani 1 1 d .
H25 H 1.2288 0.1796 1.0906 0.028 Uiso 1 1 calc R
C26 C 1.2164(2) 0.24499(11) 0.8939(2) 0.0158(5) Uani 1 1 d .
C27 C 1.1674(2) 0.29105(12) 0.9560(3) 0.0177(6) Uani 1 1 d .
H27 H 1.0888 0.2932 0.9531 0.021 Uiso 1 1 calc R
C28 C 1.2333(2) 0.33389(12) 1.0221(3) 0.0193(6) Uani 1 1 d .
H28 H 1.2000 0.3651 1.0657 0.023 Uiso 1 1 calc R
C29 C 1.3477(2) 0.33102(12) 1.0244(3) 0.0209(6) Uani 1 1 d .
H29 H 1.3929 0.3601 1.0706 0.025 Uiso 1 1 calc R
C30 C 1.3970(2) 0.28608(12) 0.9597(3) 0.0221(6) Uani 1 1 d .
H30 H 1.4755 0.2850 0.9598 0.027 Uiso 1 1 calc R
C31 C 1.3312(2) 0.24279(12) 0.8949(3) 0.0197(6) Uani 1 1 d .
H31 H 1.3646 0.2116 0.8513 0.024 Uiso 1 1 calc R

loop_
_atom_site_aniso_label
_atom_site_aniso_U_11
_atom_site_aniso_U_22
_atom_site_aniso_U_33
_atom_site_aniso_U_23
_atom_site_aniso_U_13
_atom_site_aniso_U_12
Pd1 0.01117(10) 0.01314(10) 0.01538(10) -0.00031(8) 0.00018(7) -0.00023(8)
Cl1 0.0245(4) 0.0262(4) 0.0352(4) -0.0028(3) -0.0058(3) -0.0005(3)
N1 0.0114(11) 0.0135(11) 0.0171(12) -0.0002(9) 0.0004(9) -0.0010(8)
N2 0.0147(11) 0.0130(11) 0.0167(11) -0.0010(8) -0.0001(9) -0.0004(8)
N3 0.0139(11) 0.0128(11) 0.0180(12) -0.0003(9) -0.0003(9) -0.0004(9)
N4 0.0148(11) 0.0145(11) 0.0194(12) -0.0012(9) 0.0012(9) -0.0005(9)
N5 0.0192(12) 0.0173(12) 0.0178(12) -0.0036(9) -0.0046(9) 0.0002(9)
C1 0.0097(12) 0.0151(12) 0.0209(14) -0.0019(11) 0.0029(10) 0.0008(10)
C2 0.0132(13) 0.0174(13) 0.0201(14) -0.0022(11) 0.0019(10) 0.0011(11)
C3 0.0155(14) 0.0207(14) 0.0286(16) -0.0078(12) 0.0002(11) 0.0011(11)
C4 0.0159(14) 0.0150(14) 0.0428(19) -0.0054(13) 0.0054(12) -0.0033(11)
C5 0.0186(14) 0.0196(15) 0.0339(17) 0.0047(12) 0.0073(12) -0.0008(11)
C6 0.0152(13) 0.0219(15) 0.0218(15) -0.0006(11) 0.0026(11) -0.0005(11)
C7 0.0146(13) 0.0154(13) 0.0124(13) 0.0007(10) 0.0044(10) 0.0003(10)
C8 0.0106(13) 0.0139(12) 0.0192(14) 0.0012(10) -0.0016(10) -0.0028(10)
C9 0.0186(14) 0.0263(15) 0.0193(15) 0.0002(12) 0.0035(11) 0.0020(11)
C10 0.0191(15) 0.0319(17) 0.0225(15) 0.0083(12) -0.0001(11) 0.0026(12)
C11 0.0187(15) 0.0174(14) 0.0324(17) 0.0049(12) -0.0040(12) 0.0013(11)
C12 0.0218(15) 0.0183(14) 0.0300(17) -0.0058(12) 0.0017(12) 0.0014(11)
C13 0.0223(14) 0.0185(14) 0.0180(14) -0.0022(11) 0.0000(11) 0.0005(11)
C14 0.0141(13) 0.0173(13) 0.0147(13) -0.0002(10) 0.0031(10) -0.0012(10)
C15 0.0146(13) 0.0147(13) 0.0206(14) -0.0008(11) 0.0001(11) -0.0028(10)
C16 0.0260(16) 0.0214(15) 0.0197(15) -0.0015(11) -0.0025(12) -0.0070(12)
C17 0.0173(14) 0.0174(14) 0.0302(16) -0.0025(12) 0.0032(12) -0.0021(11)
C18 0.0198(14) 0.0151(13) 0.0304(16) -0.0024(12) -0.0001(12) -0.0001(11)
C19 0.0141(13) 0.0170(13) 0.0150(13) -0.0026(10) 0.0055(10) -0.0002(10)
C20 0.0153(13) 0.0195(14) 0.0194(14) 0.0006(11) -0.0004(11) 0.0008(11)
C21 0.0359(18) 0.0220(15) 0.0233(16) -0.0028(12) -0.0033(13) 0.0055(13)
C22 0.047(2) 0.0230(16) 0.0354(19) 0.0027(14) -0.0083(16) 0.0101(15)
C23 0.0356(19) 0.0365(19) 0.0276(18) 0.0084(14) -0.0083(14) 0.0034(15)
C24 0.0365(18) 0.0331(17) 0.0174(15) -0.0001(13) -0.0037(13) -0.0046(14)
C25 0.0250(15) 0.0208(15) 0.0232(16) -0.0003(12) 0.0031(12) -0.0008(12)
C26 0.0152(13) 0.0163(13) 0.0154(14) 0.0007(10) -0.0002(10) -0.0005(10)
C27 0.0117(13) 0.0195(14) 0.0218(15) 0.0008(11) 0.0016(10) 0.0001(10)
C28 0.0191(14) 0.0191(14) 0.0199(14) -0.0019(11) 0.0028(11) -0.0007(11)
C29 0.0193(14) 0.0158(13) 0.0266(15) 0.0001(12) -0.0027(11) -0.0051(12)
C30 0.0085(13) 0.0226(15) 0.0343(17) 0.0025(12) -0.0018(11) 0.0003(11)
C31 0.0154(14) 0.0175(14) 0.0261(16) -0.0016(11) 0.0017(11) 0.0028(11)

loop_
_atom_type_symbol
_atom_type_description
_atom_type_scat_dispersion_real
_atom_type_scat_dispersion_imag
_atom_type_scat_source
C C 0.0033 0.0016 'International Tables Vol C Tables 4.2.6.8 and 6.1.1.4'
H H 0.0000 0.0000 'International Tables Vol C Tables 4.2.6.8 and 6.1.1.4'
N N 0.0061 0.0033 'International Tables Vol C Tables 4.2.6.8 and 6.1.1.4'
Cl Cl 0.1484 0.1585 'International Tables Vol C Tables 4.2.6.8 and 6.1.1.4'
Pd Pd -0.9988 1.0072 'International Tables Vol C Tables 4.2.6.8 and 6.1.1.4'

loop_
_geom_angle_atom_site_label_1
_geom_angle_atom_site_label_2
_geom_angle_atom_site_label_3
_geom_angle
_geom_angle_publ_flag
C14 Pd1 N1 78.27(10) yes
C14 Pd1 N4 172.18(10) ?
N1 Pd1 N4 93.94(8) ?
C14 Pd1 Cl1 92.00(8) ?
N1 Pd1 Cl1 169.91(6) ?
N4 Pd1 Cl1 95.81(6) yes
C7 N1 C1 121.5(2) ?
C7 N1 Pd1 111.14(17) yes
C1 N1 Pd1 126.63(16) ?
C14 N2 C7 111.8(2) yes
C14 N3 C15 129.4(2) yes
C14 N3 H3N 115.5 ?
C15 N3 H3N 115.1 ?
C19 N4 Pd1 138.15(19) yes
C19 N4 H4N 109.1 ?
Pd1 N4 H4N 112.8 ?
C19 N5 C20 130.9(2) yes
C19 N5 H5N 113.8 ?
C20 N5 H5N 113.8 ?
C2 C1 C6 119.1(2) ?
C2 C1 N1 119.8(2) ?
C6 C1 N1 121.0(2) ?
C3 C2 C1 120.3(3) ?
C3 C2 H2 119.8 ?
C1 C2 H2 119.8 ?
C4 C3 C2 120.3(3) ?
C4 C3 H3 119.9 ?
C2 C3 H3 119.9 ?
C3 C4 C5 119.7(3) ?
C3 C4 H4 120.2 ?
C5 C4 H4 120.2 ?
C4 C5 C6 120.6(3) ?
C4 C5 H5 119.7 ?
C6 C5 H5 119.7 ?
C5 C6 C1 119.9(3) ?
C5 C6 H6 120.0 ?
C1 C6 H6 120.0 ?
N1 C7 N2 121.1(2) yes
N1 C7 C8 123.1(2) ?
N2 C7 C8 115.8(2) ?
C13 C8 C9 119.3(2) ?
C13 C8 C7 121.5(2) ?
C9 C8 C7 119.2(2) ?
C10 C9 C8 120.7(3) ?
C10 C9 H9 119.7 ?
C8 C9 H9 119.7 ?
C9 C10 C11 119.5(3) ?
C9 C10 H10 120.2 ?
C11 C10 H10 120.2 ?
C12 C11 C10 120.2(3) ?
C12 C11 H11 119.9 ?
C10 C11 H11 119.9 ?
C11 C12 C13 120.1(3) ?
C11 C12 H12 120.0 ?
C13 C12 H12 120.0 ?
C8 C13 C12 120.1(3) ?
C8 C13 H13 119.9 ?
C12 C13 H13 119.9 ?
N3 C14 N2 120.0(2) ?
N3 C14 Pd1 122.31(19) ?
N2 C14 Pd1 117.66(19) yes
N3 C15 C16 110.3(2) ?
N3 C15 C17 110.1(2) ?
C16 C15 C17 110.0(2) ?
N3 C15 C18 105.2(2) ?
C16 C15 C18 110.4(2) ?
C17 C15 C18 110.7(2) ?
C15 C16 H16A 109.5 ?
C15 C16 H16B 109.5 ?
H16A C16 H16B 109.5 ?
C15 C16 H16C 109.5 ?
H16A C16 H16C 109.5 ?
H16B C16 H16C 109.5 ?
C15 C17 H17A 109.5 ?
C15 C17 H17B 109.5 ?
H17A C17 H17B 109.5 ?
C15 C17 H17C 109.5 ?
H17A C17 H17C 109.5 ?
H17B C17 H17C 109.5 ?
C15 C18 H18A 109.5 ?
C15 C18 H18B 109.5 ?
H18A C18 H18B 109.5 ?
C15 C18 H18C 109.5 ?
H18A C18 H18C 109.5 ?
H18B C18 H18C 109.5 ?
N4 C19 N5 119.8(2) yes
N4 C19 C26 120.9(2) yes
N5 C19 C26 119.3(2) yes
C21 C20 C25 119.2(3) ?
C21 C20 N5 115.8(2) ?
C25 C20 N5 124.9(2) ?
C22 C21 C20 120.8(3) ?
C22 C21 H21 119.6 ?
C20 C21 H21 119.6 ?
C21 C22 C23 120.0(3) ?
C21 C22 H22 120.0 ?
C23 C22 H22 120.0 ?
C24 C23 C22 119.5(3) ?
C24 C23 H23 120.2 ?
C22 C23 H23 120.2 ?
C23 C24 C25 120.8(3) ?
C23 C24 H24 119.6 ?
C25 C24 H24 119.6 ?
C24 C25 C20 119.7(3) ?
C24 C25 H25 120.1 ?
C20 C25 H25 120.1 ?
C27 C26 C31 120.0(2) ?
C27 C26 C19 119.1(2) ?
C31 C26 C19 120.8(2) ?
C28 C27 C26 120.0(2) ?
C28 C27 H27 120.0 ?
C26 C27 H27 120.0 ?
C29 C28 C27 119.8(3) ?
C29 C28 H28 120.1 ?
C27 C28 H28 120.1 ?
C28 C29 C30 120.6(3) ?
C28 C29 H29 119.7 ?
C30 C29 H29 119.7 ?
C31 C30 C29 119.7(2) ?
C31 C30 H30 120.2 ?
C29 C30 H30 120.2 ?
C30 C31 C26 120.0(3) ?
C30 C31 H31 120.0 ?
C26 C31 H31 120.0 ?

loop_
_geom_bond_atom_site_label_1
_geom_bond_atom_site_label_2
_geom_bond_distance
_geom_bond_publ_flag
Pd1 C14 1.972(3) yes
Pd1 N1 2.039(2) yes
Pd1 N4 2.123(2) yes
Pd1 Cl1 2.3474(8) yes
N1 C7 1.322(3) yes
N1 C1 1.432(3) ?
N2 C14 1.341(3) yes
N2 C7 1.349(3) yes
N3 C14 1.322(3) yes
N3 C15 1.491(3) yes
N3 H3N 0.8854 ?
N4 C19 1.298(3) yes
N4 H4N 0.8264 ?
N5 C19 1.350(3) yes
N5 C20 1.414(3) yes
N5 H5N 0.8310 ?
C1 C2 1.392(4) ?
C1 C6 1.396(4) ?
C2 C3 1.391(4) ?
C2 H2 0.9500 ?
C3 C4 1.381(4) ?
C3 H3 0.9500 ?
C4 C5 1.383(4) ?
C4 H4 0.9500 ?
C5 C6 1.389(4) ?
C5 H5 0.9500 ?
C6 H6 0.9500 ?
C7 C8 1.489(4) ?
C8 C13 1.388(4) ?
C8 C9 1.390(4) ?
C9 C10 1.383(4) ?
C9 H9 0.9500 ?
C10 C11 1.391(4) ?
C10 H10 0.9500 ?
C11 C12 1.379(4) ?
C11 H11 0.9500 ?
C12 C13 1.390(4) ?
C12 H12 0.9500 ?
C13 H13 0.9500 ?
C15 C16 1.521(4) ?
C15 C17 1.522(4) ?
C15 C18 1.523(4) ?
C16 H16A 0.9800 ?
C16 H16B 0.9800 ?
C16 H16C 0.9800 ?
C17 H17A 0.9800 ?
C17 H17B 0.9800 ?
C17 H17C 0.9800 ?
C18 H18A 0.9800 ?
C18 H18B 0.9800 ?
C18 H18C 0.9800 ?
C19 C26 1.487(4) yes
C20 C21 1.386(4) ?
C20 C25 1.388(4) ?
C21 C22 1.376(4) ?
C21 H21 0.9500 ?
C22 C23 1.383(5) ?
C22 H22 0.9500 ?
C23 C24 1.379(5) ?
C23 H23 0.9500 ?
C24 C25 1.382(4) ?
C24 H24 0.9500 ?
C25 H25 0.9500 ?
C26 C27 1.389(4) ?
C26 C31 1.389(4) ?
C27 C28 1.386(4) ?
C27 H27 0.9500 ?
C28 C29 1.384(4) ?
C28 H28 0.9500 ?
C29 C30 1.387(4) ?
C29 H29 0.9500 ?
C30 C31 1.387(4) ?
C30 H30 0.9500 ?
C31 H31 0.9500 ?

loop_
_geom_hbond_atom_site_label_D
_geom_hbond_atom_site_label_H
_geom_hbond_atom_site_label_A
_geom_hbond_distance_DH
_geom_hbond_distance_HA
_geom_hbond_distance_DA
_geom_hbond_angle_DHA
_geom_hbond_publ_flag
N3 H3N Cl1 0.89 2.34 3.023(2) 133.9 yes
N5 H5N Cl1 0.83 2.28 3.096(2) 166.1 yes
